data_7104202
loop_
_publ_author_name
'Xue, Lin'
'Liu, Chun'
'Jiang, Hua'

_publ_section_title
;
 A ratiometric fluorescent sensor with a large Stokes shift for imaging
 zinc ions in living cells.
;
_journal_issue 9
_journal_name_full 'Chemical communications (Cambridge, England)'
_journal_page_first 1061
_journal_page_last 1063
_journal_paper_doi 10.1039/b814501f
_journal_volume 34
_journal_year 2009
_chemical_formula_sum 'C34 H39 Cl2 N5 O12 Zn'
_chemical_formula_weight 845.97
_chemical_name_systematic
;
?
;
_space_group_IT_number 2
_symmetry_cell_setting triclinic
_symmetry_space_group_name_Hall '-P 1'
_symmetry_space_group_name_H-M 'P -1'
_atom_sites_solution_hydrogens geom
_atom_sites_solution_primary direct
_atom_sites_solution_secondary difmap
_audit_creation_method SHELXL-97
_cell_angle_alpha 106.96(3)
_cell_angle_beta 95.54(3)
_cell_angle_gamma 110.83(3)
_cell_formula_units_Z 4
_cell_length_a 13.540(3)
_cell_length_b 15.622(3)
_cell_length_c 19.581(4)
_cell_measurement_reflns_used 9450
_cell_measurement_temperature 113(2)
_cell_measurement_theta_max 27.9243
_cell_measurement_theta_min 1.4890
_cell_volume 3608.9(12)
_computing_cell_refinement 'CrystalClear (Rigaku/MSC Inc., 2005)'
_computing_data_collection 'CrystalClear (Rigaku/MSC Inc., 2005)'
_computing_data_reduction 'CrystalClear (Rigaku/MSC Inc., 2005)'
_computing_molecular_graphics 'Bruker SHELXTL'
_computing_publication_material 'Bruker SHELXTL'
_computing_structure_refinement 'SHELXL-97 (Sheldrick, 1997)'
_computing_structure_solution 'SHELXS-97 (Sheldrick, 1997)'
_diffrn_ambient_temperature 113.1500
_diffrn_measured_fraction_theta_full 0.991
_diffrn_measured_fraction_theta_max 0.991
_diffrn_measurement_device_type 'rigaku r-axis rapid IP area detector'
_diffrn_measurement_method '\w scans'
_diffrn_radiation_monochromator Confocal
_diffrn_radiation_source 'Rotating Anode'
_diffrn_radiation_type 'Mo K\a'
_diffrn_radiation_wavelength 0.7107
_diffrn_reflns_av_R_equivalents 0.1019
_diffrn_reflns_av_sigmaI/netI 0.1408
_diffrn_reflns_limit_h_max 15
_diffrn_reflns_limit_h_min -16
_diffrn_reflns_limit_k_max 18
_diffrn_reflns_limit_k_min -18
_diffrn_reflns_limit_l_max 23
_diffrn_reflns_limit_l_min -11
_diffrn_reflns_number 21072
_diffrn_reflns_theta_full 25.02
_diffrn_reflns_theta_max 25.02
_diffrn_reflns_theta_min 1.49
_diffrn_source_current 16.0000
_diffrn_source_power 0.8000
_diffrn_source_voltage 50.0000
_exptl_absorpt_coefficient_mu 0.900
_exptl_absorpt_correction_T_max 0.8997
_exptl_absorpt_correction_T_min 0.8694
_exptl_absorpt_correction_type multi-scan
_exptl_absorpt_process_details 'Jacobson, R. (1998) Private communication'
_exptl_crystal_colour red
_exptl_crystal_density_diffrn 1.557
_exptl_crystal_density_method 'not measured'
_exptl_crystal_description block
_exptl_crystal_F_000 1752
_exptl_crystal_size_max 0.16
_exptl_crystal_size_mid 0.14
_exptl_crystal_size_min 0.12
_refine_diff_density_max 2.242
_refine_diff_density_min -1.007
_refine_diff_density_rms 0.151
_refine_ls_extinction_method none
_refine_ls_goodness_of_fit_ref 1.057
_refine_ls_hydrogen_treatment constr
_refine_ls_matrix_type full
_refine_ls_number_parameters 984
_refine_ls_number_reflns 12629
_refine_ls_number_restraints 6
_refine_ls_restrained_S_all 1.057
_refine_ls_R_factor_all 0.1271
_refine_ls_R_factor_gt 0.0914
_refine_ls_shift/su_max 0.000
_refine_ls_shift/su_mean 0.000
_refine_ls_structure_factor_coef Fsqd
_refine_ls_weighting_details 'calc w=1/[\s^2^(Fo^2^)+(0.1345P)^2^+0.0000P] where P=(Fo^2^+2Fc^2^)/3'
_refine_ls_weighting_scheme calc
_refine_ls_wR_factor_gt 0.2367
_refine_ls_wR_factor_ref 0.2744
_reflns_number_gt 8551
_reflns_number_total 12629
_reflns_threshold_expression >2sigma(I)
_cod_data_source_file B814501F.txt
_cod_data_source_block r80501f
_cod_depositor_comments
;
The following automatic conversions were performed:
'_symmetry_cell_setting' value 'Triclinic' changed to 'triclinic'
according to '/home/saulius/struct/CIF-dictionaries/cif_core.dic'
dictionary named 'cif_core.dic' version 2.4.1 from 2010-06-29.

Automatic conversion script
Id: cif_fix_enum 1527 2010-12-29 10:47:43Z saulius 
;
_cod_original_sg_symbol_H-M P-1
_cod_database_code 7104202

loop_
_symmetry_equiv_pos_as_xyz
'x, y, z'
'-x, -y, -z'

loop_
_atom_site_label
_atom_site_type_symbol
_atom_site_fract_x
_atom_site_fract_y
_atom_site_fract_z
_atom_site_U_iso_or_equiv
_atom_site_adp_type
_atom_site_occupancy
_atom_site_symmetry_multiplicity
_atom_site_calc_flag
_atom_site_refinement_flags
_atom_site_disorder_assembly
_atom_site_disorder_group
C1 C 0.7975(6) 0.3261(5) -0.0231(3) 0.0308(15) Uani 1 1 d . . .
C2 C 0.8036(6) 0.3791(5) -0.0708(3) 0.0330(16) Uani 1 1 d . . .
H2 H 0.7717 0.3454 -0.1216 0.040 Uiso 1 1 calc R . .
C3 C 0.8543(6) 0.4775(5) -0.0447(3) 0.0362(17) Uani 1 1 d . . .
H3 H 0.8611 0.5136 -0.0769 0.043 Uiso 1 1 calc R . .
C4 C 0.8969(5) 0.5258(5) 0.0313(3) 0.0279(14) Uani 1 1 d . . .
C5 C 0.8803(5) 0.4697(5) 0.0767(3) 0.0276(14) Uani 1 1 d . . .
C6 C 0.9083(5) 0.5209(4) 0.1518(3) 0.0234(13) Uani 1 1 d . . .
C7 C 0.9555(5) 0.6220(4) 0.1832(4) 0.0277(14) Uani 1 1 d . . .
C8 C 0.9799(6) 0.6794(5) 0.1372(3) 0.0305(15) Uani 1 1 d . . .
H8 H 1.0161 0.7486 0.1574 0.037 Uiso 1 1 calc R . .
C9 C 0.9495(6) 0.6318(5) 0.0636(4) 0.0338(16) Uani 1 1 d . . .
H9 H 0.9630 0.6690 0.0322 0.041 Uiso 1 1 calc R . .
C10 C 0.9581(6) 0.6420(5) 0.2587(3) 0.0300(15) Uani 1 1 d . . .
H10 H 0.9861 0.7052 0.2953 0.036 Uiso 1 1 calc R . .
C11 C 0.9148(5) 0.5579(4) 0.2701(3) 0.0247(13) Uani 1 1 d . . .
C12 C 0.8942(5) 0.5334(4) 0.3343(3) 0.0254(14) Uani 1 1 d . . .
C13 C 0.9480(5) 0.6048(4) 0.4040(3) 0.0270(14) Uani 1 1 d . . .
H13 H 0.9969 0.6679 0.4075 0.032 Uiso 1 1 calc R . .
C14 C 0.9319(5) 0.5857(5) 0.4669(3) 0.0283(14) Uani 1 1 d . . .
H14 H 0.9692 0.6358 0.5130 0.034 Uiso 1 1 calc R . .
C15 C 0.8615(5) 0.4940(4) 0.4644(3) 0.0245(14) Uani 1 1 d . . .
C16 C 0.8060(5) 0.4210(5) 0.3944(3) 0.0268(14) Uani 1 1 d . . .
H16 H 0.7577 0.3576 0.3907 0.032 Uiso 1 1 calc R . .
C17 C 0.8223(5) 0.4425(4) 0.3317(3) 0.0253(13) Uani 1 1 d . . .
H17 H 0.7833 0.3935 0.2854 0.030 Uiso 1 1 calc R . .
C18 C 0.7916(6) 0.3745(5) 0.5254(4) 0.0369(17) Uani 1 1 d . . .
H18A H 0.7166 0.3483 0.4978 0.055 Uiso 1 1 calc R . .
H18B H 0.7919 0.3738 0.5753 0.055 Uiso 1 1 calc R . .
H18C H 0.8281 0.3341 0.5011 0.055 Uiso 1 1 calc R . .
C19 C 0.9083(6) 0.5508(5) 0.5985(3) 0.0344(16) Uani 1 1 d . . .
H19A H 0.9863 0.5707 0.6010 0.052 Uiso 1 1 calc R . .
H19B H 0.8895 0.5261 0.6381 0.052 Uiso 1 1 calc R . .
H19C H 0.8898 0.6073 0.6036 0.052 Uiso 1 1 calc R . .
C20 C 0.7454(6) 0.2150(5) -0.0552(3) 0.0348(16) Uani 1 1 d . . .
H20A H 0.6728 0.1937 -0.0863 0.042 Uiso 1 1 calc R . .
H20B H 0.7901 0.1915 -0.0868 0.042 Uiso 1 1 calc R . .
C21 C 0.6326(6) 0.1584(5) 0.0254(4) 0.0367(16) Uani 1 1 d . . .
H21A H 0.5744 0.0966 -0.0088 0.044 Uiso 1 1 calc R . .
H21B H 0.6123 0.2128 0.0236 0.044 Uiso 1 1 calc R . .
C22 C 0.7535(6) 0.0807(5) -0.0190(3) 0.0329(15) Uani 1 1 d . . .
H22A H 0.7149 0.0389 -0.0702 0.039 Uiso 1 1 calc R . .
H22B H 0.7261 0.0437 0.0133 0.039 Uiso 1 1 calc R . .
C23 C 0.6412(6) 0.1557(5) 0.1020(4) 0.0342(16) Uani 1 1 d . . .
C24 C 0.5553(6) 0.1064(5) 0.1260(4) 0.0407(18) Uani 1 1 d . . .
H24 H 0.4852 0.0731 0.0944 0.049 Uiso 1 1 calc R . .
C25 C 0.5701(7) 0.1047(6) 0.1967(5) 0.052(2) Uani 1 1 d . . .
H25 H 0.5108 0.0695 0.2137 0.062 Uiso 1 1 calc R . .
C26 C 0.6722(7) 0.1551(5) 0.2415(4) 0.047(2) Uani 1 1 d . . .
H26 H 0.6842 0.1557 0.2902 0.057 Uiso 1 1 calc R . .
C27 C 0.7569(6) 0.2048(5) 0.2152(3) 0.0327(16) Uani 1 1 d . . .
H27 H 0.8273 0.2392 0.2464 0.039 Uiso 1 1 calc R . .
C28 C 0.8722(6) 0.1081(5) -0.0110(3) 0.0300(15) Uani 1 1 d . . .
C29 C 0.9149(7) 0.0507(5) -0.0569(3) 0.0415(19) Uani 1 1 d . . .
H29 H 0.8679 -0.0081 -0.0953 0.050 Uiso 1 1 calc R . .
C30 C 1.0272(6) 0.0802(5) -0.0458(4) 0.0363(17) Uani 1 1 d . . .
H30 H 1.0569 0.0420 -0.0774 0.044 Uiso 1 1 calc R . .
C31 C 1.0948(6) 0.1644(5) 0.0105(3) 0.0354(16) Uani 1 1 d . . .
H31 H 1.1713 0.1848 0.0199 0.042 Uiso 1 1 calc R . .
C32 C 1.0463(6) 0.2187(5) 0.0533(3) 0.0305(15) Uani 1 1 d . . .
H32 H 1.0918 0.2778 0.0920 0.037 Uiso 1 1 calc R . .
C33 C 0.6984(5) 0.6481(4) 0.5156(3) 0.0253(14) Uani 1 1 d . . .
C34 C 0.6856(5) 0.5945(5) 0.5632(3) 0.0300(15) Uani 1 1 d . . .
H34 H 0.7173 0.6268 0.6141 0.036 Uiso 1 1 calc R . .
C35 C 0.6280(5) 0.4968(5) 0.5357(3) 0.0247(13) Uani 1 1 d . . .
H35 H 0.6150 0.4610 0.5680 0.030 Uiso 1 1 calc R . .
C36 C 0.5872(5) 0.4476(4) 0.4602(3) 0.0249(13) Uani 1 1 d . . .
C37 C 0.6093(5) 0.5060(4) 0.4145(3) 0.0231(13) Uani 1 1 d . . .
C38 C 0.5797(5) 0.4531(4) 0.3392(3) 0.0259(14) Uani 1 1 d . . .
C39 C 0.5246(5) 0.3519(5) 0.3085(3) 0.0302(15) Uani 1 1 d . . .
C40 C 0.4972(5) 0.2975(5) 0.3552(3) 0.0301(15) Uani 1 1 d . . .
H40 H 0.4565 0.2287 0.3354 0.036 Uiso 1 1 calc R . .
C41 C 0.5294(6) 0.3442(5) 0.4279(3) 0.0308(15) Uani 1 1 d . . .
H41 H 0.5131 0.3069 0.4591 0.037 Uiso 1 1 calc R . .
C42 C 0.5183(6) 0.3298(5) 0.2324(3) 0.0340(16) Uani 1 1 d . . .
H42 H 0.4835 0.2665 0.1960 0.041 Uiso 1 1 calc R . .
C43 C 0.5698(5) 0.4135(4) 0.2201(3) 0.0236(13) Uani 1 1 d . . .
C44 C 0.5922(5) 0.4372(5) 0.1558(3) 0.0282(14) Uani 1 1 d . . .
C45 C 0.6622(6) 0.5304(5) 0.1605(3) 0.0299(15) Uani 1 1 d . . .
H45 H 0.6988 0.5791 0.2074 0.036 Uiso 1 1 calc R . .
C46 C 0.6792(6) 0.5532(5) 0.0988(3) 0.0331(16) Uani 1 1 d . . .
H46 H 0.7272 0.6172 0.1036 0.040 Uiso 1 1 calc R . .
C47 C 0.6265(5) 0.4829(5) 0.0287(3) 0.0312(15) Uani 1 1 d . . .
C48 C 0.5616(5) 0.3876(5) 0.0240(3) 0.0320(15) Uani 1 1 d . . .
H48 H 0.5287 0.3375 -0.0227 0.038 Uiso 1 1 calc R . .
C49 C 0.5453(6) 0.3663(5) 0.0869(3) 0.0325(15) Uani 1 1 d . . .
H49 H 0.5009 0.3015 0.0827 0.039 Uiso 1 1 calc R . .
C50 C 0.6907(6) 0.6082(6) -0.0276(4) 0.0416(18) Uani 1 1 d . . .
H50A H 0.6588 0.6481 0.0032 0.062 Uiso 1 1 calc R . .
H50B H 0.6819 0.6124 -0.0766 0.062 Uiso 1 1 calc R . .
H50C H 0.7680 0.6323 -0.0057 0.062 Uiso 1 1 calc R . .
C51 C 0.5743(6) 0.4330(6) -0.1050(3) 0.046(2) Uani 1 1 d . . .
H51A H 0.5871 0.3735 -0.1111 0.069 Uiso 1 1 calc R . .
H51B H 0.5978 0.4586 -0.1435 0.069 Uiso 1 1 calc R . .
H51C H 0.4969 0.4177 -0.1085 0.069 Uiso 1 1 calc R . .
C52 C 0.7565(6) 0.7577(4) 0.5485(3) 0.0292(14) Uani 1 1 d . . .
H52A H 0.7123 0.7840 0.5788 0.035 Uiso 1 1 calc R . .
H52B H 0.8263 0.7747 0.5811 0.035 Uiso 1 1 calc R . .
C53 C 0.7618(5) 0.8959(5) 0.5138(3) 0.0297(15) Uani 1 1 d . . .
H53A H 0.7946 0.9335 0.4829 0.036 Uiso 1 1 calc R . .
H53B H 0.7987 0.9360 0.5656 0.036 Uiso 1 1 calc R . .
C54 C 0.8814(5) 0.8157(5) 0.4737(3) 0.0316(15) Uani 1 1 d . . .
H54A H 0.8973 0.7586 0.4736 0.038 Uiso 1 1 calc R . .
H54B H 0.9399 0.8750 0.5102 0.038 Uiso 1 1 calc R . .
C55 C 0.8781(5) 0.8243(4) 0.3984(3) 0.0273(14) Uani 1 1 d . . .
C56 C 0.9704(6) 0.8790(5) 0.3796(4) 0.0358(16) Uani 1 1 d . . .
H56 H 1.0382 0.9114 0.4139 0.043 Uiso 1 1 calc R . .
C57 C 0.9624(7) 0.8858(5) 0.3109(4) 0.043(2) Uani 1 1 d . . .
H57 H 1.0242 0.9238 0.2973 0.051 Uiso 1 1 calc R . .
C58 C 0.8631(6) 0.8364(5) 0.2621(4) 0.0391(18) Uani 1 1 d . . .
H58 H 0.8556 0.8399 0.2144 0.047 Uiso 1 1 calc R . .
C59 C 0.7742(6) 0.7817(5) 0.2831(3) 0.0327(16) Uani 1 1 d . . .
H59 H 0.7058 0.7484 0.2494 0.039 Uiso 1 1 calc R . .
C60 C 0.6445(6) 0.8761(4) 0.5035(3) 0.0291(15) Uani 1 1 d . . .
C61 C 0.6036(6) 0.9359(5) 0.5479(3) 0.0330(16) Uani 1 1 d . . .
H61 H 0.6517 0.9923 0.5877 0.040 Uiso 1 1 calc R . .
C62 C 0.4948(6) 0.9146(5) 0.5350(4) 0.0364(17) Uani 1 1 d . . .
H62 H 0.4662 0.9544 0.5661 0.044 Uiso 1 1 calc R . .
C63 C 0.4267(6) 0.8319(5) 0.4744(3) 0.0318(15) Uani 1 1 d . . .
H63 H 0.3510 0.8155 0.4629 0.038 Uiso 1 1 calc R . .
C64 C 0.4712(6) 0.7756(5) 0.4325(4) 0.0302(15) Uani 1 1 d . . .
H64 H 0.4249 0.7199 0.3915 0.036 Uiso 1 1 calc R . .
C65 C 0.1864(13) 0.2445(10) 0.2249(5) 0.131(7) Uani 1 1 d . . .
H65A H 0.2440 0.3089 0.2344 0.197 Uiso 1 1 calc R . .
H65B H 0.1746 0.2030 0.1739 0.197 Uiso 1 1 calc R . .
H65C H 0.2076 0.2141 0.2577 0.197 Uiso 1 1 calc R . .
C66 C 0.5745(8) 0.8801(6) 0.2841(6) 0.070(3) Uani 1 1 d . . .
H66A H 0.5342 0.9198 0.2791 0.105 Uiso 1 1 calc R . .
H66B H 0.6261 0.8851 0.2521 0.105 Uiso 1 1 calc R . .
H66C H 0.6140 0.9036 0.3351 0.105 Uiso 1 1 calc R . .
C67 C 0.2311(8) 0.7874(7) 0.2979(5) 0.066(3) Uani 1 1 d . . .
H67A H 0.2369 0.8300 0.3474 0.099 Uiso 1 1 calc R . .
H67B H 0.2170 0.7213 0.2978 0.099 Uiso 1 1 calc R . .
H67C H 0.1715 0.7852 0.2639 0.099 Uiso 1 1 calc R . .
C68 C 0.990(2) 0.152(3) 0.3038(14) 0.36(2) Uani 1 1 d . . .
H68A H 1.0332 0.1968 0.2830 0.536 Uiso 1 1 d R . .
H68B H 1.0367 0.1329 0.3311 0.536 Uiso 1 1 d R . .
H68C H 0.9538 0.1823 0.3359 0.536 Uiso 1 1 d R . .
Cl1 Cl 0.82270(15) 0.11722(13) 0.43580(10) 0.0413(4) Uani 1 1 d . . .
Cl2 Cl 0.26719(14) 0.01826(12) 0.24512(8) 0.0346(4) Uani 1 1 d . . .
Cl3 Cl 0.24612(15) 0.52665(14) 0.24523(9) 0.0441(5) Uani 1 1 d . . .
Cl4 Cl 0.66822(16) 0.88499(13) 0.08187(10) 0.0423(5) Uani 1 1 d . . .
N1 N 0.8378(4) 0.3673(4) 0.0480(3) 0.0272(12) Uani 1 1 d . . .
N2 N 0.7344(5) 0.1713(4) 0.0013(3) 0.0318(13) Uani 1 1 d . . .
N3 N 0.9397(5) 0.1920(4) 0.0429(3) 0.0280(12) Uani 1 1 d . . .
N4 N 0.7429(5) 0.2060(4) 0.1467(3) 0.0329(13) Uani 1 1 d . . .
N5 N 0.8481(5) 0.4743(4) 0.5283(3) 0.0314(13) Uani 1 1 d . . .
N6 N 0.6597(4) 0.6067(4) 0.4430(3) 0.0233(11) Uani 1 1 d . . .
N7 N 0.7774(4) 0.8045(4) 0.4939(3) 0.0270(12) Uani 1 1 d . . .
N8 N 0.5781(5) 0.7956(4) 0.4467(3) 0.0277(12) Uani 1 1 d . . .
N9 N 0.7824(4) 0.7747(4) 0.3500(3) 0.0274(12) Uani 1 1 d . . .
N10 N 0.6362(5) 0.5068(5) -0.0329(3) 0.0389(15) Uani 1 1 d . . .
O1 O 0.8835(4) 0.4797(3) 0.2043(2) 0.0265(10) Uani 1 1 d . . .
O2 O 0.9801(4) 0.3421(3) 0.1894(2) 0.0325(11) Uani 1 1 d D . .
H2A H 1.0011 0.3045 0.2051 0.049 Uiso 1 1 d RD . .
H2B H 1.0422 0.3656 0.1798 0.049 Uiso 1 1 d RD . .
O3 O 0.6075(4) 0.4924(3) 0.2868(2) 0.0242(9) Uani 1 1 d . . .
O4 O 0.5415(4) 0.6494(3) 0.2997(2) 0.0321(11) Uani 1 1 d D . .
H4A H 0.5484 0.7043 0.2968 0.048 Uiso 1 1 d RD . .
H4B H 0.4759 0.6179 0.2993 0.048 Uiso 1 1 d RD . .
O5 O 0.7189(5) 0.1046(5) 0.4046(3) 0.0637(17) Uani 1 1 d . . .
O6 O 0.8988(6) 0.1938(5) 0.4208(5) 0.091(3) Uani 1 1 d . . .
O7 O 0.8399(6) 0.0292(4) 0.4069(3) 0.0683(19) Uani 1 1 d . . .
O8 O 0.8366(7) 0.1422(5) 0.5124(3) 0.088(2) Uani 1 1 d . . .
O9 O 0.3613(5) 0.0028(4) 0.2718(3) 0.0537(15) Uani 1 1 d . . .
O10 O 0.1810(5) -0.0733(4) 0.2018(3) 0.0542(15) Uani 1 1 d . . .
O11 O 0.2983(5) 0.0795(4) 0.2022(2) 0.0456(14) Uani 1 1 d . . .
O12 O 0.2330(5) 0.0644(4) 0.3067(3) 0.0537(15) Uani 1 1 d . . .
O13 O 0.7116(7) 0.8262(5) 0.1046(4) 0.083(2) Uani 1 1 d . . .
O14 O 0.6529(6) 0.8608(5) 0.0041(3) 0.073(2) Uani 1 1 d . . .
O15 O 0.7387(6) 0.9854(4) 0.1177(3) 0.0683(19) Uani 1 1 d . . .
O16 O 0.5644(6) 0.8685(6) 0.1007(4) 0.082(2) Uani 1 1 d . . .
O17 O 0.3058(5) 0.6160(4) 0.2341(3) 0.0585(17) Uani 1 1 d . . .
O18 O 0.1468(5) 0.5285(4) 0.2656(3) 0.0575(16) Uani 1 1 d . . .
O19 O 0.2201(5) 0.4456(4) 0.1804(3) 0.0504(15) Uani 1 1 d . . .
O20 O 0.3112(5) 0.5221(5) 0.3027(3) 0.0698(19) Uani 1 1 d . . .
O21 O 0.0867(10) 0.2555(8) 0.2377(5) 0.135(4) Uani 1 1 d . . .
H21 H 0.0359 0.2001 0.2258 0.203 Uiso 1 1 calc R . .
O22 O 0.5028(5) 0.7833(4) 0.2643(3) 0.0481(13) Uani 1 1 d . . .
H22 H 0.4397 0.7803 0.2645 0.072 Uiso 1 1 calc R . .
O23 O 0.3272(8) 0.8237(8) 0.2762(11) 0.224(8) Uani 1 1 d . . .
H23 H 0.3518 0.8850 0.2913 0.336 Uiso 1 1 calc R . .
O24 O 0.9136(10) 0.0690(8) 0.2478(9) 0.174(7) Uani 1 1 d . . .
H24A H 0.8528 0.0548 0.2587 0.261 Uiso 1 1 calc R . .
Zn1 Zn 0.85978(6) 0.27460(5) 0.09910(4) 0.0254(2) Uani 1 1 d . . .
Zn2 Zn 0.65523(6) 0.70685(5) 0.39305(3) 0.0240(2) Uani 1 1 d . . .

loop_
_atom_site_aniso_label
_atom_site_aniso_U_11
_atom_site_aniso_U_22
_atom_site_aniso_U_33
_atom_site_aniso_U_23
_atom_site_aniso_U_13
_atom_site_aniso_U_12
C1 0.033(4) 0.024(3) 0.034(3) 0.005(3) 0.014(3) 0.013(3)
C2 0.037(4) 0.049(5) 0.026(3) 0.011(3) 0.012(3) 0.031(4)
C3 0.041(4) 0.051(5) 0.032(3) 0.019(3) 0.019(3) 0.030(4)
C4 0.024(4) 0.032(4) 0.029(3) 0.009(3) 0.012(3) 0.014(3)
C5 0.030(4) 0.025(3) 0.035(3) 0.015(3) 0.012(3) 0.015(3)
C6 0.023(3) 0.026(3) 0.023(3) 0.009(3) 0.004(3) 0.011(3)
C7 0.027(4) 0.019(3) 0.045(4) 0.017(3) 0.014(3) 0.013(3)
C8 0.033(4) 0.022(3) 0.038(3) 0.010(3) 0.008(3) 0.012(3)
C9 0.034(4) 0.039(4) 0.040(4) 0.020(3) 0.016(3) 0.020(3)
C10 0.035(4) 0.028(4) 0.027(3) 0.003(3) 0.005(3) 0.019(3)
C11 0.020(3) 0.025(3) 0.029(3) 0.007(3) 0.004(3) 0.011(3)
C12 0.026(3) 0.025(3) 0.030(3) 0.005(3) 0.009(3) 0.017(3)
C13 0.030(4) 0.020(3) 0.028(3) 0.001(3) 0.005(3) 0.013(3)
C14 0.027(4) 0.027(3) 0.028(3) 0.004(3) 0.004(3) 0.012(3)
C15 0.024(3) 0.022(3) 0.033(3) 0.008(3) 0.016(3) 0.013(3)
C16 0.023(3) 0.030(4) 0.027(3) 0.007(3) 0.010(3) 0.011(3)
C17 0.022(3) 0.022(3) 0.030(3) 0.004(3) 0.004(3) 0.012(3)
C18 0.036(4) 0.041(4) 0.040(4) 0.020(3) 0.015(3) 0.015(4)
C19 0.036(4) 0.037(4) 0.030(3) 0.010(3) 0.011(3) 0.014(3)
C20 0.036(4) 0.033(4) 0.021(3) -0.006(3) -0.005(3) 0.013(3)
C21 0.023(4) 0.031(4) 0.043(4) -0.002(3) 0.005(3) 0.010(3)
C22 0.031(4) 0.029(4) 0.034(3) 0.007(3) 0.004(3) 0.011(3)
C23 0.030(4) 0.019(3) 0.048(4) 0.001(3) 0.017(3) 0.010(3)
C24 0.026(4) 0.028(4) 0.055(4) 0.002(3) 0.016(4) 0.003(3)
C25 0.042(5) 0.031(4) 0.086(6) 0.017(4) 0.038(5) 0.016(4)
C26 0.065(6) 0.028(4) 0.055(4) 0.020(3) 0.036(5) 0.017(4)
C27 0.039(4) 0.024(3) 0.036(3) 0.011(3) 0.014(3) 0.012(3)
C28 0.041(4) 0.026(4) 0.031(3) 0.013(3) 0.013(3) 0.018(3)
C29 0.061(6) 0.032(4) 0.024(3) 0.004(3) 0.005(4) 0.018(4)
C30 0.040(4) 0.040(4) 0.042(4) 0.012(3) 0.019(4) 0.031(4)
C31 0.035(4) 0.038(4) 0.035(3) 0.012(3) 0.010(3) 0.017(3)
C32 0.031(4) 0.024(3) 0.032(3) 0.010(3) 0.006(3) 0.006(3)
C33 0.031(4) 0.020(3) 0.029(3) 0.008(3) 0.012(3) 0.015(3)
C34 0.027(4) 0.042(4) 0.022(3) 0.009(3) 0.009(3) 0.017(3)
C35 0.017(3) 0.033(4) 0.029(3) 0.014(3) 0.007(3) 0.013(3)
C36 0.022(3) 0.025(3) 0.026(3) 0.007(3) 0.007(3) 0.010(3)
C37 0.023(3) 0.022(3) 0.033(3) 0.014(3) 0.013(3) 0.014(3)
C38 0.026(4) 0.023(3) 0.032(3) 0.009(3) 0.011(3) 0.013(3)
C39 0.027(4) 0.026(4) 0.037(3) 0.010(3) 0.009(3) 0.010(3)
C40 0.028(4) 0.022(3) 0.040(3) 0.014(3) 0.006(3) 0.008(3)
C41 0.033(4) 0.026(3) 0.043(4) 0.018(3) 0.017(3) 0.016(3)
C42 0.033(4) 0.025(4) 0.029(3) -0.005(3) 0.004(3) 0.008(3)
C43 0.026(3) 0.019(3) 0.024(3) 0.000(2) 0.004(3) 0.013(3)
C44 0.027(4) 0.028(4) 0.022(3) -0.002(3) 0.002(3) 0.012(3)
C45 0.032(4) 0.027(3) 0.031(3) 0.004(3) 0.009(3) 0.017(3)
C46 0.039(4) 0.030(4) 0.031(3) 0.005(3) 0.013(3) 0.017(3)
C47 0.023(4) 0.037(4) 0.032(3) 0.009(3) 0.007(3) 0.012(3)
C48 0.025(4) 0.042(4) 0.027(3) 0.002(3) 0.003(3) 0.021(3)
C49 0.030(4) 0.029(4) 0.033(3) 0.004(3) 0.008(3) 0.011(3)
C50 0.038(4) 0.057(5) 0.039(4) 0.023(4) 0.013(3) 0.023(4)
C51 0.041(5) 0.069(6) 0.032(4) 0.016(4) 0.014(4) 0.025(4)
C52 0.031(4) 0.025(3) 0.030(3) 0.007(3) 0.008(3) 0.012(3)
C53 0.030(4) 0.028(3) 0.026(3) 0.004(3) 0.007(3) 0.009(3)
C54 0.025(4) 0.027(4) 0.032(3) -0.001(3) 0.004(3) 0.008(3)
C55 0.029(4) 0.021(3) 0.038(3) 0.012(3) 0.012(3) 0.014(3)
C56 0.031(4) 0.022(3) 0.052(4) 0.012(3) 0.011(4) 0.009(3)
C57 0.050(5) 0.025(4) 0.051(4) 0.012(3) 0.029(4) 0.009(4)
C58 0.043(5) 0.039(4) 0.042(4) 0.013(3) 0.022(4) 0.021(4)
C59 0.040(4) 0.030(4) 0.036(3) 0.016(3) 0.016(3) 0.017(3)
C60 0.032(4) 0.021(3) 0.032(3) 0.009(3) 0.010(3) 0.008(3)
C61 0.042(4) 0.029(4) 0.024(3) 0.002(3) 0.010(3) 0.015(3)
C62 0.040(4) 0.037(4) 0.044(4) 0.018(3) 0.022(4) 0.021(4)
C63 0.029(4) 0.036(4) 0.038(3) 0.018(3) 0.015(3) 0.016(3)
C64 0.027(4) 0.026(3) 0.038(3) 0.012(3) 0.012(3) 0.009(3)
C65 0.225(18) 0.155(13) 0.050(6) -0.011(7) -0.017(8) 0.167(14)
C66 0.053(6) 0.031(5) 0.120(8) 0.029(5) 0.019(6) 0.010(4)
C67 0.056(6) 0.055(6) 0.083(6) 0.024(5) 0.013(5) 0.019(5)
C68 0.28(3) 0.80(7) 0.41(4) 0.53(5) 0.29(3) 0.38(4)
Cl1 0.0334(10) 0.0283(9) 0.0575(10) 0.0061(8) 0.0074(9) 0.0150(8)
Cl2 0.0377(10) 0.0316(9) 0.0322(8) 0.0068(7) 0.0128(8) 0.0138(8)
Cl3 0.0398(11) 0.0486(11) 0.0311(8) 0.0070(8) 0.0113(8) 0.0082(9)
Cl4 0.0450(12) 0.0292(9) 0.0461(9) 0.0049(8) 0.0035(9) 0.0157(9)
N1 0.026(3) 0.026(3) 0.024(2) 0.003(2) 0.006(2) 0.009(2)
N2 0.035(3) 0.028(3) 0.034(3) 0.006(2) 0.012(3) 0.018(3)
N3 0.030(3) 0.021(3) 0.035(3) 0.011(2) 0.010(3) 0.009(3)
N4 0.033(3) 0.027(3) 0.034(3) 0.006(2) 0.011(3) 0.009(3)
N5 0.035(3) 0.029(3) 0.030(3) 0.007(2) 0.014(3) 0.013(3)
N6 0.014(3) 0.028(3) 0.030(3) 0.009(2) 0.008(2) 0.011(2)
N7 0.029(3) 0.022(3) 0.023(2) 0.000(2) 0.006(2) 0.008(2)
N8 0.030(3) 0.020(3) 0.025(2) 0.006(2) 0.007(2) 0.003(2)
N9 0.026(3) 0.023(3) 0.027(3) 0.001(2) 0.005(2) 0.010(3)
N10 0.038(4) 0.058(4) 0.023(3) 0.010(3) 0.011(3) 0.024(3)
O1 0.034(3) 0.023(2) 0.023(2) 0.0074(17) 0.010(2) 0.013(2)
O2 0.031(3) 0.027(2) 0.036(2) 0.008(2) 0.004(2) 0.012(2)
O3 0.028(2) 0.021(2) 0.0234(19) 0.0048(17) 0.0091(19) 0.011(2)
O4 0.036(3) 0.023(2) 0.034(2) 0.0063(19) 0.007(2) 0.012(2)
O5 0.041(4) 0.097(5) 0.061(3) 0.022(3) 0.012(3) 0.041(4)
O6 0.068(5) 0.039(4) 0.165(7) 0.040(4) 0.042(5) 0.013(4)
O7 0.090(5) 0.038(3) 0.093(4) 0.017(3) 0.037(4) 0.045(4)
O8 0.134(7) 0.081(5) 0.048(3) 0.001(3) -0.009(4) 0.068(5)
O9 0.039(3) 0.060(4) 0.074(4) 0.035(3) 0.016(3) 0.024(3)
O10 0.061(4) 0.032(3) 0.050(3) 0.005(2) 0.006(3) 0.006(3)
O11 0.061(4) 0.036(3) 0.041(3) 0.018(2) 0.013(3) 0.016(3)
O12 0.060(4) 0.068(4) 0.041(3) 0.011(3) 0.024(3) 0.037(3)
O13 0.104(6) 0.069(5) 0.092(5) 0.021(4) 0.015(5) 0.061(5)
O14 0.088(5) 0.052(4) 0.040(3) 0.004(3) 0.000(3) -0.004(4)
O15 0.076(5) 0.028(3) 0.066(4) -0.005(3) 0.006(4) 0.002(3)
O16 0.058(5) 0.093(6) 0.086(5) 0.024(4) 0.015(4) 0.028(4)
O17 0.059(4) 0.044(3) 0.066(3) 0.026(3) 0.029(3) 0.004(3)
O18 0.051(4) 0.054(4) 0.072(4) 0.020(3) 0.035(3) 0.023(3)
O19 0.055(4) 0.046(3) 0.037(3) 0.006(2) 0.014(3) 0.012(3)
O20 0.052(4) 0.087(5) 0.075(4) 0.046(4) 0.003(3) 0.023(4)
O21 0.229(12) 0.168(9) 0.095(6) 0.055(7) 0.031(8) 0.172(10)
O22 0.045(3) 0.032(3) 0.067(3) 0.015(3) 0.007(3) 0.018(3)
O23 0.074(6) 0.144(9) 0.59(3) 0.252(15) 0.157(11) 0.081(7)
O24 0.132(11) 0.073(7) 0.262(15) -0.017(8) -0.046(10) 0.065(7)
Zn1 0.0257(4) 0.0212(4) 0.0262(4) 0.0055(3) 0.0069(3) 0.0081(3)
Zn2 0.0248(4) 0.0196(4) 0.0255(4) 0.0056(3) 0.0077(3) 0.0080(3)

loop_
_atom_type_symbol
_atom_type_description
_atom_type_scat_dispersion_real
_atom_type_scat_dispersion_imag
_atom_type_scat_source
C C 0.0033 0.0016 'International Tables Vol C Tables 4.2.6.8 and 6.1.1.4'
H H 0.0000 0.0000 'International Tables Vol C Tables 4.2.6.8 and 6.1.1.4'
N N 0.0061 0.0033 'International Tables Vol C Tables 4.2.6.8 and 6.1.1.4'
O O 0.0106 0.0060 'International Tables Vol C Tables 4.2.6.8 and 6.1.1.4'
Cl Cl 0.1484 0.1585 'International Tables Vol C Tables 4.2.6.8 and 6.1.1.4'
Zn Zn 0.2839 1.4301 'International Tables Vol C Tables 4.2.6.8 and 6.1.1.4'

loop_
_geom_angle_atom_site_label_1
_geom_angle_atom_site_label_2
_geom_angle_atom_site_label_3
_geom_angle
_geom_angle_site_symmetry_1
_geom_angle_site_symmetry_3
_geom_angle_publ_flag
N1 C1 C2 123.6(6) . . ?
N1 C1 C20 117.6(6) . . ?
C2 C1 C20 118.7(6) . . ?
C3 C2 C1 120.3(6) . . ?
C3 C2 H2 119.8 . . ?
C1 C2 H2 119.8 . . ?
C2 C3 C4 118.6(6) . . ?
C2 C3 H3 120.7 . . ?
C4 C3 H3 120.7 . . ?
C5 C4 C3 118.5(6) . . ?
C5 C4 C9 119.7(5) . . ?
C3 C4 C9 121.6(6) . . ?
C6 C5 C4 116.6(6) . . ?
C6 C5 N1 121.7(5) . . ?
C4 C5 N1 121.7(5) . . ?
O1 C6 C7 110.5(5) . . ?
O1 C6 C5 125.1(5) . . ?
C7 C6 C5 124.1(5) . . ?
C6 C7 C10 104.9(5) . . ?
C6 C7 C8 119.5(6) . . ?
C10 C7 C8 135.3(6) . . ?
C9 C8 C7 117.9(6) . . ?
C9 C8 H8 121.1 . . ?
C7 C8 H8 121.1 . . ?
C8 C9 C4 122.1(6) . . ?
C8 C9 H9 119.0 . . ?
C4 C9 H9 119.0 . . ?
C11 C10 C7 108.9(6) . . ?
C11 C10 H10 125.5 . . ?
C7 C10 H10 125.5 . . ?
C10 C11 O1 110.0(5) . . ?
C10 C11 C12 133.6(6) . . ?
O1 C11 C12 116.4(5) . . ?
C17 C12 C13 117.2(5) . . ?
C17 C12 C11 123.6(6) . . ?
C13 C12 C11 119.2(6) . . ?
C14 C13 C12 121.8(6) . . ?
C14 C13 H13 119.1 . . ?
C12 C13 H13 119.1 . . ?
C13 C14 C15 121.1(6) . . ?
C13 C14 H14 119.4 . . ?
C15 C14 H14 119.4 . . ?
N5 C15 C14 120.8(6) . . ?
N5 C15 C16 121.3(5) . . ?
C14 C15 C16 117.9(5) . . ?
C17 C16 C15 119.9(6) . . ?
C17 C16 H16 120.0 . . ?
C15 C16 H16 120.0 . . ?
C16 C17 C12 122.1(6) . . ?
C16 C17 H17 119.0 . . ?
C12 C17 H17 119.0 . . ?
N5 C18 H18A 109.5 . . ?
N5 C18 H18B 109.5 . . ?
H18A C18 H18B 109.5 . . ?
N5 C18 H18C 109.5 . . ?
H18A C18 H18C 109.5 . . ?
H18B C18 H18C 109.5 . . ?
N5 C19 H19A 109.5 . . ?
N5 C19 H19B 109.5 . . ?
H19A C19 H19B 109.5 . . ?
N5 C19 H19C 109.5 . . ?
H19A C19 H19C 109.5 . . ?
H19B C19 H19C 109.5 . . ?
N2 C20 C1 112.2(5) . . ?
N2 C20 H20A 109.2 . . ?
C1 C20 H20A 109.2 . . ?
N2 C20 H20B 109.2 . . ?
C1 C20 H20B 109.2 . . ?
H20A C20 H20B 107.9 . . ?
N2 C21 C23 112.1(6) . . ?
N2 C21 H21A 109.2 . . ?
C23 C21 H21A 109.2 . . ?
N2 C21 H21B 109.2 . . ?
C23 C21 H21B 109.2 . . ?
H21A C21 H21B 107.9 . . ?
N2 C22 C28 108.3(5) . . ?
N2 C22 H22A 110.0 . . ?
C28 C22 H22A 110.0 . . ?
N2 C22 H22B 110.0 . . ?
C28 C22 H22B 110.0 . . ?
H22A C22 H22B 108.4 . . ?
C24 C23 N4 121.4(7) . . ?
C24 C23 C21 123.2(7) . . ?
N4 C23 C21 115.4(5) . . ?
C23 C24 C25 120.0(7) . . ?
C23 C24 H24 120.0 . . ?
C25 C24 H24 120.0 . . ?
C26 C25 C24 118.6(7) . . ?
C26 C25 H25 120.7 . . ?
C24 C25 H25 120.7 . . ?
C25 C26 C27 119.6(7) . . ?
C25 C26 H26 120.2 . . ?
C27 C26 H26 120.2 . . ?
N4 C27 C26 121.9(7) . . ?
N4 C27 H27 119.1 . . ?
C26 C27 H27 119.1 . . ?
N3 C28 C29 119.8(7) . . ?
N3 C28 C22 117.8(5) . . ?
C29 C28 C22 122.4(6) . . ?
C28 C29 C30 119.4(7) . . ?
C28 C29 H29 120.3 . . ?
C30 C29 H29 120.3 . . ?
C31 C30 C29 120.1(6) . . ?
C31 C30 H30 119.9 . . ?
C29 C30 H30 119.9 . . ?
C30 C31 C32 117.1(7) . . ?
C30 C31 H31 121.4 . . ?
C32 C31 H31 121.4 . . ?
N3 C32 C31 123.4(6) . . ?
N3 C32 H32 118.3 . . ?
C31 C32 H32 118.3 . . ?
N6 C33 C34 123.4(6) . . ?
N6 C33 C52 118.5(5) . . ?
C34 C33 C52 118.1(5) . . ?
C35 C34 C33 119.3(6) . . ?
C35 C34 H34 120.3 . . ?
C33 C34 H34 120.3 . . ?
C34 C35 C36 120.8(5) . . ?
C34 C35 H35 119.6 . . ?
C36 C35 H35 119.6 . . ?
C35 C36 C41 123.3(5) . . ?
C35 C36 C37 116.8(6) . . ?
C41 C36 C37 119.9(5) . . ?
N6 C37 C38 122.7(5) . . ?
N6 C37 C36 122.3(5) . . ?
C38 C37 C36 115.0(5) . . ?
O3 C38 C39 111.1(5) . . ?
O3 C38 C37 124.7(5) . . ?
C39 C38 C37 124.1(5) . . ?
C38 C39 C40 119.1(6) . . ?
C38 C39 C42 104.8(5) . . ?
C40 C39 C42 135.8(6) . . ?
C41 C40 C39 119.0(6) . . ?
C41 C40 H40 120.5 . . ?
C39 C40 H40 120.5 . . ?
C40 C41 C36 122.5(6) . . ?
C40 C41 H41 118.7 . . ?
C36 C41 H41 118.7 . . ?
C43 C42 C39 108.8(6) . . ?
C43 C42 H42 125.6 . . ?
C39 C42 H42 125.6 . . ?
C42 C43 O3 109.2(5) . . ?
C42 C43 C44 134.5(6) . . ?
O3 C43 C44 116.3(5) . . ?
C49 C44 C45 118.0(6) . . ?
C49 C44 C43 120.1(6) . . ?
C45 C44 C43 121.9(5) . . ?
C46 C45 C44 121.3(6) . . ?
C46 C45 H45 119.3 . . ?
C44 C45 H45 119.3 . . ?
C45 C46 C47 120.7(6) . . ?
C45 C46 H46 119.6 . . ?
C47 C46 H46 119.6 . . ?
N10 C47 C48 121.0(6) . . ?
N10 C47 C46 121.2(6) . . ?
C48 C47 C46 117.8(6) . . ?
C49 C48 C47 120.4(6) . . ?
C49 C48 H48 119.8 . . ?
C47 C48 H48 119.8 . . ?
C44 C49 C48 121.5(6) . . ?
C44 C49 H49 119.2 . . ?
C48 C49 H49 119.2 . . ?
N10 C50 H50A 109.5 . . ?
N10 C50 H50B 109.5 . . ?
H50A C50 H50B 109.5 . . ?
N10 C50 H50C 109.5 . . ?
H50A C50 H50C 109.5 . . ?
H50B C50 H50C 109.5 . . ?
N10 C51 H51A 109.5 . . ?
N10 C51 H51B 109.5 . . ?
H51A C51 H51B 109.5 . . ?
N10 C51 H51C 109.5 . . ?
H51A C51 H51C 109.5 . . ?
H51B C51 H51C 109.5 . . ?
N7 C52 C33 113.3(5) . . ?
N7 C52 H52A 108.9 . . ?
C33 C52 H52A 108.9 . . ?
N7 C52 H52B 108.9 . . ?
C33 C52 H52B 108.9 . . ?
H52A C52 H52B 107.7 . . ?
N7 C53 C60 110.8(5) . . ?
N7 C53 H53A 109.5 . . ?
C60 C53 H53A 109.5 . . ?
N7 C53 H53B 109.5 . . ?
C60 C53 H53B 109.5 . . ?
H53A C53 H53B 108.1 . . ?
N7 C54 C55 110.3(6) . . ?
N7 C54 H54A 109.6 . . ?
C55 C54 H54A 109.6 . . ?
N7 C54 H54B 109.6 . . ?
C55 C54 H54B 109.6 . . ?
H54A C54 H54B 108.1 . . ?
N9 C55 C56 121.5(6) . . ?
N9 C55 C54 116.7(5) . . ?
C56 C55 C54 121.8(6) . . ?
C57 C56 C55 119.4(7) . . ?
C57 C56 H56 120.3 . . ?
C55 C56 H56 120.3 . . ?
C56 C57 C58 118.7(6) . . ?
C56 C57 H57 120.7 . . ?
C58 C57 H57 120.7 . . ?
C57 C58 C59 119.7(7) . . ?
C57 C58 H58 120.2 . . ?
C59 C58 H58 120.2 . . ?
N9 C59 C58 121.6(7) . . ?
N9 C59 H59 119.2 . . ?
C58 C59 H59 119.2 . . ?
N8 C60 C61 120.8(7) . . ?
N8 C60 C53 115.7(6) . . ?
C61 C60 C53 123.5(6) . . ?
C62 C61 C60 120.9(7) . . ?
C62 C61 H61 119.6 . . ?
C60 C61 H61 119.6 . . ?
C61 C62 C63 117.9(6) . . ?
C61 C62 H62 121.1 . . ?
C63 C62 H62 121.1 . . ?
C64 C63 C62 118.9(7) . . ?
C64 C63 H63 120.6 . . ?
C62 C63 H63 120.6 . . ?
N8 C64 C63 122.9(6) . . ?
N8 C64 H64 118.6 . . ?
C63 C64 H64 118.6 . . ?
O21 C65 H65A 109.5 . . ?
O21 C65 H65B 109.5 . . ?
H65A C65 H65B 109.5 . . ?
O21 C65 H65C 109.5 . . ?
H65A C65 H65C 109.5 . . ?
H65B C65 H65C 109.5 . . ?
O22 C66 H66A 109.5 . . ?
O22 C66 H66B 109.5 . . ?
H66A C66 H66B 109.5 . . ?
O22 C66 H66C 109.5 . . ?
H66A C66 H66C 109.5 . . ?
H66B C66 H66C 109.5 . . ?
O23 C67 H67A 109.5 . . ?
O23 C67 H67B 109.5 . . ?
H67A C67 H67B 109.5 . . ?
O23 C67 H67C 109.5 . . ?
H67A C67 H67C 109.5 . . ?
H67B C67 H67C 109.5 . . ?
O24 C68 H68A 109.4 . . ?
O24 C68 H68B 109.7 . . ?
H68A C68 H68B 109.5 . . ?
O24 C68 H68C 109.3 . . ?
H68A C68 H68C 109.5 . . ?
H68B C68 H68C 109.5 . . ?
O5 Cl1 O6 108.3(5) . . ?
O5 Cl1 O8 110.2(4) . . ?
O6 Cl1 O8 108.8(5) . . ?
O5 Cl1 O7 111.1(4) . . ?
O6 Cl1 O7 110.1(4) . . ?
O8 Cl1 O7 108.4(4) . . ?
O12 Cl2 O10 109.2(4) . . ?
O12 Cl2 O11 110.6(3) . . ?
O10 Cl2 O11 110.3(3) . . ?
O12 Cl2 O9 108.3(4) . . ?
O10 Cl2 O9 110.1(4) . . ?
O11 Cl2 O9 108.2(3) . . ?
O20 Cl3 O19 111.6(4) . . ?
O20 Cl3 O17 106.9(4) . . ?
O19 Cl3 O17 110.4(3) . . ?
O20 Cl3 O18 109.4(4) . . ?
O19 Cl3 O18 109.0(4) . . ?
O17 Cl3 O18 109.6(4) . . ?
O13 Cl4 O15 110.0(5) . . ?
O13 Cl4 O14 110.6(4) . . ?
O15 Cl4 O14 109.6(4) . . ?
O13 Cl4 O16 109.0(5) . . ?
O15 Cl4 O16 109.1(4) . . ?
O14 Cl4 O16 108.4(4) . . ?
C1 N1 C5 116.4(5) . . ?
C1 N1 Zn1 114.9(4) . . ?
C5 N1 Zn1 127.3(4) . . ?
C20 N2 C21 113.0(6) . . ?
C20 N2 C22 112.5(5) . . ?
C21 N2 C22 112.5(5) . . ?
C20 N2 Zn1 107.7(4) . . ?
C21 N2 Zn1 104.1(4) . . ?
C22 N2 Zn1 106.3(4) . . ?
C32 N3 C28 120.2(6) . . ?
C32 N3 Zn1 126.0(4) . . ?
C28 N3 Zn1 113.7(4) . . ?
C27 N4 C23 118.6(6) . . ?
C27 N4 Zn1 126.8(5) . . ?
C23 N4 Zn1 114.7(4) . . ?
C15 N5 C18 120.4(5) . . ?
C15 N5 C19 119.2(5) . . ?
C18 N5 C19 119.4(5) . . ?
C33 N6 C37 117.0(5) . . ?
C33 N6 Zn2 113.0(4) . . ?
C37 N6 Zn2 128.5(4) . . ?
C52 N7 C54 113.9(6) . . ?
C52 N7 C53 112.2(4) . . ?
C54 N7 C53 112.5(5) . . ?
C52 N7 Zn2 107.2(4) . . ?
C54 N7 Zn2 104.8(3) . . ?
C53 N7 Zn2 105.5(4) . . ?
C60 N8 C64 118.7(6) . . ?
C60 N8 Zn2 114.4(5) . . ?
C64 N8 Zn2 126.7(4) . . ?
C55 N9 C59 119.2(6) . . ?
C55 N9 Zn2 114.2(4) . . ?
C59 N9 Zn2 126.2(5) . . ?
C47 N10 C50 120.8(6) . . ?
C47 N10 C51 119.7(6) . . ?
C50 N10 C51 118.5(6) . . ?
C6 O1 C11 105.6(4) . . ?
Zn1 O2 H2A 115.3 . . ?
Zn1 O2 H2B 112.3 . . ?
H2A O2 H2B 88.5 . . ?
C38 O3 C43 106.0(4) . . ?
Zn2 O4 H4A 94.7 . . ?
Zn2 O4 H4B 120.0 . . ?
H4A O4 H4B 108.6 . . ?
C65 O21 H21 109.5 . . ?
C66 O22 H22 109.5 . . ?
C67 O23 H23 109.5 . . ?
C68 O24 H24A 109.5 . . ?
O2 Zn1 N4 96.4(2) . . ?
O2 Zn1 N1 114.0(2) . . ?
N4 Zn1 N1 120.4(2) . . ?
O2 Zn1 N3 92.9(2) . . ?
N4 Zn1 N3 116.6(2) . . ?
N1 Zn1 N3 111.82(19) . . ?
O2 Zn1 N2 166.8(2) . . ?
N4 Zn1 N2 80.0(2) . . ?
N1 Zn1 N2 78.4(2) . . ?
N3 Zn1 N2 77.8(2) . . ?
O4 Zn2 N9 95.64(19) . . ?
O4 Zn2 N6 114.47(19) . . ?
N9 Zn2 N6 121.9(2) . . ?
O4 Zn2 N8 91.9(2) . . ?
N9 Zn2 N8 115.7(2) . . ?
N6 Zn2 N8 111.75(18) . . ?
O4 Zn2 N7 165.3(2) . . ?
N9 Zn2 N7 79.64(19) . . ?
N6 Zn2 N7 79.5(2) . . ?
N8 Zn2 N7 77.9(2) . . ?

loop_
_geom_bond_atom_site_label_1
_geom_bond_atom_site_label_2
_geom_bond_distance
_geom_bond_site_symmetry_2
_geom_bond_publ_flag
C1 N1 1.317(8) . ?
C1 C2 1.407(9) . ?
C1 C20 1.520(9) . ?
C2 C3 1.350(10) . ?
C2 H2 0.9500 . ?
C3 C4 1.409(9) . ?
C3 H3 0.9500 . ?
C4 C5 1.401(8) . ?
C4 C9 1.454(9) . ?
C5 C6 1.391(8) . ?
C5 N1 1.403(8) . ?
C6 O1 1.371(6) . ?
C6 C7 1.386(8) . ?
C7 C10 1.412(8) . ?
C7 C8 1.430(8) . ?
C8 C9 1.356(9) . ?
C8 H8 0.9500 . ?
C9 H9 0.9500 . ?
C10 C11 1.329(9) . ?
C10 H10 0.9500 . ?
C11 O1 1.393(7) . ?
C11 C12 1.441(8) . ?
C12 C17 1.391(9) . ?
C12 C13 1.408(8) . ?
C13 C14 1.368(8) . ?
C13 H13 0.9500 . ?
C14 C15 1.394(8) . ?
C14 H14 0.9500 . ?
C15 N5 1.386(7) . ?
C15 C16 1.423(9) . ?
C16 C17 1.381(8) . ?
C16 H16 0.9500 . ?
C17 H17 0.9500 . ?
C18 N5 1.453(8) . ?
C18 H18A 0.9800 . ?
C18 H18B 0.9800 . ?
C18 H18C 0.9800 . ?
C19 N5 1.455(8) . ?
C19 H19A 0.9800 . ?
C19 H19B 0.9800 . ?
C19 H19C 0.9800 . ?
C20 N2 1.454(8) . ?
C20 H20A 0.9900 . ?
C20 H20B 0.9900 . ?
C21 N2 1.465(8) . ?
C21 C23 1.507(9) . ?
C21 H21A 0.9900 . ?
C21 H21B 0.9900 . ?
C22 N2 1.476(8) . ?
C22 C28 1.488(10) . ?
C22 H22A 0.9900 . ?
C22 H22B 0.9900 . ?
C23 C24 1.359(9) . ?
C23 N4 1.370(9) . ?
C24 C25 1.389(11) . ?
C24 H24 0.9500 . ?
C25 C26 1.375(12) . ?
C25 H25 0.9500 . ?
C26 C27 1.377(9) . ?
C26 H26 0.9500 . ?
C27 N4 1.344(8) . ?
C27 H27 0.9500 . ?
C28 N3 1.350(8) . ?
C28 C29 1.394(9) . ?
C29 C30 1.397(11) . ?
C29 H29 0.9500 . ?
C30 C31 1.374(10) . ?
C30 H30 0.9500 . ?
C31 C32 1.392(9) . ?
C31 H31 0.9500 . ?
C32 N3 1.328(9) . ?
C32 H32 0.9500 . ?
C33 N6 1.339(8) . ?
C33 C34 1.408(8) . ?
C33 C52 1.506(8) . ?
C34 C35 1.349(9) . ?
C34 H34 0.9500 . ?
C35 C36 1.400(8) . ?
C35 H35 0.9500 . ?
C36 C41 1.426(9) . ?
C36 C37 1.435(8) . ?
C37 N6 1.379(8) . ?
C37 C38 1.399(8) . ?
C38 O3 1.361(7) . ?
C38 C39 1.392(9) . ?
C39 C40 1.410(8) . ?
C39 C42 1.415(9) . ?
C40 C41 1.341(9) . ?
C40 H40 0.9500 . ?
C41 H41 0.9500 . ?
C42 C43 1.351(9) . ?
C42 H42 0.9500 . ?
C43 O3 1.403(7) . ?
C43 C44 1.443(8) . ?
C44 C49 1.382(9) . ?
C44 C45 1.397(9) . ?
C45 C46 1.373(8) . ?
C45 H45 0.9500 . ?
C46 C47 1.406(9) . ?
C46 H46 0.9500 . ?
C47 N10 1.368(8) . ?
C47 C48 1.403(9) . ?
C48 C49 1.385(9) . ?
C48 H48 0.9500 . ?
C49 H49 0.9500 . ?
C50 N10 1.457(9) . ?
C50 H50A 0.9800 . ?
C50 H50B 0.9800 . ?
C50 H50C 0.9800 . ?
C51 N10 1.469(9) . ?
C51 H51A 0.9800 . ?
C51 H51B 0.9800 . ?
C51 H51C 0.9800 . ?
C52 N7 1.457(7) . ?
C52 H52A 0.9900 . ?
C52 H52B 0.9900 . ?
C53 N7 1.465(8) . ?
C53 C60 1.486(9) . ?
C53 H53A 0.9900 . ?
C53 H53B 0.9900 . ?
C54 N7 1.463(8) . ?
C54 C55 1.517(8) . ?
C54 H54A 0.9900 . ?
C54 H54B 0.9900 . ?
C55 N9 1.341(9) . ?
C55 C56 1.392(9) . ?
C56 C57 1.378(10) . ?
C56 H56 0.9500 . ?
C57 C58 1.379(11) . ?
C57 H57 0.9500 . ?
C58 C59 1.384(9) . ?
C58 H58 0.9500 . ?
C59 N9 1.344(8) . ?
C59 H59 0.9500 . ?
C60 N8 1.348(8) . ?
C60 C61 1.385(9) . ?
C61 C62 1.371(10) . ?
C61 H61 0.9500 . ?
C62 C63 1.405(10) . ?
C62 H62 0.9500 . ?
C63 C64 1.365(9) . ?
C63 H63 0.9500 . ?
C64 N8 1.349(9) . ?
C64 H64 0.9500 . ?
C65 O21 1.457(17) . ?
C65 H65A 0.9800 . ?
C65 H65B 0.9800 . ?
C65 H65C 0.9800 . ?
C66 O22 1.385(9) . ?
C66 H66A 0.9800 . ?
C66 H66B 0.9800 . ?
C66 H66C 0.9800 . ?
C67 O23 1.385(12) . ?
C67 H67A 0.9800 . ?
C67 H67B 0.9800 . ?
C67 H67C 0.9800 . ?
C68 O24 1.40(3) . ?
C68 H68A 0.9600 . ?
C68 H68B 0.9600 . ?
C68 H68C 0.9600 . ?
Cl1 O5 1.398(6) . ?
Cl1 O6 1.402(6) . ?
Cl1 O8 1.410(6) . ?
Cl1 O7 1.436(5) . ?
Cl2 O12 1.423(5) . ?
Cl2 O10 1.428(5) . ?
Cl2 O11 1.432(5) . ?
Cl2 O9 1.456(6) . ?
Cl3 O20 1.396(6) . ?
Cl3 O19 1.413(5) . ?
Cl3 O17 1.435(5) . ?
Cl3 O18 1.447(6) . ?
Cl4 O13 1.400(7) . ?
Cl4 O15 1.424(6) . ?
Cl4 O14 1.433(6) . ?
Cl4 O16 1.440(7) . ?
N1 Zn1 2.068(5) . ?
N2 Zn1 2.186(6) . ?
N3 Zn1 2.108(5) . ?
N4 Zn1 2.045(5) . ?
N6 Zn2 2.087(5) . ?
N7 Zn2 2.186(5) . ?
N8 Zn2 2.123(5) . ?
N9 Zn2 2.074(5) . ?
O2 Zn1 2.007(5) . ?
O2 H2A 0.8528 . ?
O2 H2B 0.8540 . ?
O4 Zn2 2.008(5) . ?
O4 H4A 0.8485 . ?
O4 H4B 0.8475 . ?
O21 H21 0.8400 . ?
O22 H22 0.8400 . ?
O23 H23 0.8400 . ?
O24 H24A 0.8400 . ?

loop_
_geom_torsion_atom_site_label_1
_geom_torsion_atom_site_label_2
_geom_torsion_atom_site_label_3
_geom_torsion_atom_site_label_4
_geom_torsion
_geom_torsion_site_symmetry_1
_geom_torsion_site_symmetry_2
_geom_torsion_site_symmetry_3
_geom_torsion_site_symmetry_4
_geom_torsion_publ_flag
N1 C1 C2 C3 1.2(10) . . . . ?
C20 C1 C2 C3 -176.6(6) . . . . ?
C1 C2 C3 C4 -2.5(10) . . . . ?
C2 C3 C4 C5 -2.9(10) . . . . ?
C2 C3 C4 C9 -178.0(6) . . . . ?
C3 C4 C5 C6 -170.2(6) . . . . ?
C9 C4 C5 C6 5.0(9) . . . . ?
C3 C4 C5 N1 10.0(10) . . . . ?
C9 C4 C5 N1 -174.9(6) . . . . ?
C4 C5 C6 O1 169.8(6) . . . . ?
N1 C5 C6 O1 -10.3(10) . . . . ?
C4 C5 C6 C7 -3.2(10) . . . . ?
N1 C5 C6 C7 176.6(6) . . . . ?
O1 C6 C7 C10 -0.6(7) . . . . ?
C5 C6 C7 C10 173.4(6) . . . . ?
O1 C6 C7 C8 -175.1(6) . . . . ?
C5 C6 C7 C8 -1.2(10) . . . . ?
C6 C7 C8 C9 3.8(10) . . . . ?
C10 C7 C8 C9 -168.8(8) . . . . ?
C7 C8 C9 C4 -1.9(10) . . . . ?
C5 C4 C9 C8 -2.5(10) . . . . ?
C3 C4 C9 C8 172.4(7) . . . . ?
C6 C7 C10 C11 -0.2(8) . . . . ?
C8 C7 C10 C11 173.1(8) . . . . ?
C7 C10 C11 O1 0.8(8) . . . . ?
C7 C10 C11 C12 -178.6(7) . . . . ?
C10 C11 C12 C17 162.0(7) . . . . ?
O1 C11 C12 C17 -17.5(9) . . . . ?
C10 C11 C12 C13 -17.3(11) . . . . ?
O1 C11 C12 C13 163.3(6) . . . . ?
C17 C12 C13 C14 0.8(10) . . . . ?
C11 C12 C13 C14 -179.9(6) . . . . ?
C12 C13 C14 C15 0.5(10) . . . . ?
C13 C14 C15 N5 178.0(6) . . . . ?
C13 C14 C15 C16 -0.7(10) . . . . ?
N5 C15 C16 C17 -179.0(6) . . . . ?
C14 C15 C16 C17 -0.3(9) . . . . ?
C15 C16 C17 C12 1.6(10) . . . . ?
C13 C12 C17 C16 -1.8(9) . . . . ?
C11 C12 C17 C16 178.9(6) . . . . ?
N1 C1 C20 N2 8.5(9) . . . . ?
C2 C1 C20 N2 -173.6(6) . . . . ?
N2 C21 C23 C24 -151.6(7) . . . . ?
N2 C21 C23 N4 27.6(8) . . . . ?
N4 C23 C24 C25 -1.3(11) . . . . ?
C21 C23 C24 C25 178.0(7) . . . . ?
C23 C24 C25 C26 1.2(11) . . . . ?
C24 C25 C26 C27 -0.7(11) . . . . ?
C25 C26 C27 N4 0.3(11) . . . . ?
N2 C22 C28 N3 33.6(7) . . . . ?
N2 C22 C28 C29 -146.3(6) . . . . ?
N3 C28 C29 C30 0.8(10) . . . . ?
C22 C28 C29 C30 -179.3(6) . . . . ?
C28 C29 C30 C31 1.0(10) . . . . ?
C29 C30 C31 C32 -1.9(10) . . . . ?
C30 C31 C32 N3 1.2(10) . . . . ?
N6 C33 C34 C35 -2.8(10) . . . . ?
C52 C33 C34 C35 175.9(6) . . . . ?
C33 C34 C35 C36 4.3(9) . . . . ?
C34 C35 C36 C41 177.5(6) . . . . ?
C34 C35 C36 C37 -0.2(9) . . . . ?
C35 C36 C37 N6 -5.7(9) . . . . ?
C41 C36 C37 N6 176.5(6) . . . . ?
C35 C36 C37 C38 172.0(6) . . . . ?
C41 C36 C37 C38 -5.8(9) . . . . ?
N6 C37 C38 O3 7.9(10) . . . . ?
C36 C37 C38 O3 -169.8(6) . . . . ?
N6 C37 C38 C39 -177.1(6) . . . . ?
C36 C37 C38 C39 5.2(9) . . . . ?
O3 C38 C39 C40 174.7(6) . . . . ?
C37 C38 C39 C40 -0.9(10) . . . . ?
O3 C38 C39 C42 -0.6(8) . . . . ?
C37 C38 C39 C42 -176.3(6) . . . . ?
C38 C39 C40 C41 -3.1(10) . . . . ?
C42 C39 C40 C41 170.5(8) . . . . ?
C39 C40 C41 C36 2.3(11) . . . . ?
C35 C36 C41 C40 -175.4(6) . . . . ?
C37 C36 C41 C40 2.3(10) . . . . ?
C38 C39 C42 C43 1.7(8) . . . . ?
C40 C39 C42 C43 -172.5(8) . . . . ?
C39 C42 C43 O3 -2.1(8) . . . . ?
C39 C42 C43 C44 178.4(7) . . . . ?
C42 C43 C44 C49 8.5(12) . . . . ?
O3 C43 C44 C49 -170.9(6) . . . . ?
C42 C43 C44 C45 -170.4(8) . . . . ?
O3 C43 C44 C45 10.1(9) . . . . ?
C49 C44 C45 C46 3.9(10) . . . . ?
C43 C44 C45 C46 -177.1(6) . . . . ?
C44 C45 C46 C47 -0.1(11) . . . . ?
C45 C46 C47 N10 174.9(7) . . . . ?
C45 C46 C47 C48 -3.9(10) . . . . ?
N10 C47 C48 C49 -174.7(6) . . . . ?
C46 C47 C48 C49 4.1(10) . . . . ?
C45 C44 C49 C48 -3.7(10) . . . . ?
C43 C44 C49 C48 177.3(6) . . . . ?
C47 C48 C49 C44 -0.3(11) . . . . ?
N6 C33 C52 N7 -8.8(9) . . . . ?
C34 C33 C52 N7 172.5(6) . . . . ?
N7 C54 C55 N9 -32.5(8) . . . . ?
N7 C54 C55 C56 148.9(6) . . . . ?
N9 C55 C56 C57 2.7(10) . . . . ?
C54 C55 C56 C57 -178.8(6) . . . . ?
C55 C56 C57 C58 -1.1(10) . . . . ?
C56 C57 C58 C59 0.1(11) . . . . ?
C57 C58 C59 N9 -0.6(11) . . . . ?
N7 C53 C60 N8 -34.8(7) . . . . ?
N7 C53 C60 C61 146.2(6) . . . . ?
N8 C60 C61 C62 0.0(10) . . . . ?
C53 C60 C61 C62 179.0(6) . . . . ?
C60 C61 C62 C63 -1.7(10) . . . . ?
C61 C62 C63 C64 1.6(9) . . . . ?
C62 C63 C64 N8 0.2(9) . . . . ?
C2 C1 N1 C5 5.4(9) . . . . ?
C20 C1 N1 C5 -176.8(6) . . . . ?
C2 C1 N1 Zn1 -162.0(5) . . . . ?
C20 C1 N1 Zn1 15.8(8) . . . . ?
C6 C5 N1 C1 169.1(6) . . . . ?
C4 C5 N1 C1 -11.0(9) . . . . ?
C6 C5 N1 Zn1 -25.2(9) . . . . ?
C4 C5 N1 Zn1 154.6(5) . . . . ?
C1 C20 N2 C21 88.4(7) . . . . ?
C1 C20 N2 C22 -142.8(6) . . . . ?
C1 C20 N2 Zn1 -26.0(7) . . . . ?
C23 C21 N2 C20 -155.1(5) . . . . ?
C23 C21 N2 C22 76.1(7) . . . . ?
C23 C21 N2 Zn1 -38.5(6) . . . . ?
C28 C22 N2 C20 75.3(7) . . . . ?
C28 C22 N2 C21 -155.7(5) . . . . ?
C28 C22 N2 Zn1 -42.4(5) . . . . ?
C31 C32 N3 C28 0.6(9) . . . . ?
C31 C32 N3 Zn1 -174.8(5) . . . . ?
C29 C28 N3 C32 -1.6(9) . . . . ?
C22 C28 N3 C32 178.5(5) . . . . ?
C29 C28 N3 Zn1 174.4(5) . . . . ?
C22 C28 N3 Zn1 -5.6(7) . . . . ?
C26 C27 N4 C23 -0.3(10) . . . . ?
C26 C27 N4 Zn1 -179.4(5) . . . . ?
C24 C23 N4 C27 0.8(10) . . . . ?
C21 C23 N4 C27 -178.5(6) . . . . ?
C24 C23 N4 Zn1 180.0(5) . . . . ?
C21 C23 N4 Zn1 0.7(7) . . . . ?
C14 C15 N5 C18 -168.2(6) . . . . ?
C16 C15 N5 C18 10.5(9) . . . . ?
C14 C15 N5 C19 0.2(9) . . . . ?
C16 C15 N5 C19 178.8(6) . . . . ?
C34 C33 N6 C37 -2.8(9) . . . . ?
C52 C33 N6 C37 178.5(5) . . . . ?
C34 C33 N6 Zn2 164.3(5) . . . . ?
C52 C33 N6 Zn2 -14.4(7) . . . . ?
C38 C37 N6 C33 -170.4(6) . . . . ?
C36 C37 N6 C33 7.1(8) . . . . ?
C38 C37 N6 Zn2 24.7(8) . . . . ?
C36 C37 N6 Zn2 -157.8(5) . . . . ?
C33 C52 N7 C54 -90.1(7) . . . . ?
C33 C52 N7 C53 140.7(6) . . . . ?
C33 C52 N7 Zn2 25.4(6) . . . . ?
C55 C54 N7 C52 156.7(5) . . . . ?
C55 C54 N7 C53 -74.2(6) . . . . ?
C55 C54 N7 Zn2 39.9(6) . . . . ?
C60 C53 N7 C52 -73.8(7) . . . . ?
C60 C53 N7 C54 156.2(5) . . . . ?
C60 C53 N7 Zn2 42.5(5) . . . . ?
C61 C60 N8 C64 1.7(9) . . . . ?
C53 C60 N8 C64 -177.3(5) . . . . ?
C61 C60 N8 Zn2 -173.9(5) . . . . ?
C53 C60 N8 Zn2 7.1(7) . . . . ?
C63 C64 N8 C60 -1.9(9) . . . . ?
C63 C64 N8 Zn2 173.2(4) . . . . ?
C56 C55 N9 C59 -3.1(9) . . . . ?
C54 C55 N9 C59 178.3(6) . . . . ?
C56 C55 N9 Zn2 -176.0(5) . . . . ?
C54 C55 N9 Zn2 5.4(7) . . . . ?
C58 C59 N9 C55 2.1(10) . . . . ?
C58 C59 N9 Zn2 174.0(5) . . . . ?
C48 C47 N10 C50 171.2(6) . . . . ?
C46 C47 N10 C50 -7.5(10) . . . . ?
C48 C47 N10 C51 2.7(10) . . . . ?
C46 C47 N10 C51 -176.0(7) . . . . ?
C7 C6 O1 C11 1.0(7) . . . . ?
C5 C6 O1 C11 -172.8(6) . . . . ?
C10 C11 O1 C6 -1.2(7) . . . . ?
C12 C11 O1 C6 178.4(5) . . . . ?
C39 C38 O3 C43 -0.6(7) . . . . ?
C37 C38 O3 C43 175.0(6) . . . . ?
C42 C43 O3 C38 1.7(7) . . . . ?
C44 C43 O3 C38 -178.7(6) . . . . ?
C27 N4 Zn1 O2 -6.0(6) . . . . ?
C23 N4 Zn1 O2 175.0(4) . . . . ?
C27 N4 Zn1 N1 -128.6(5) . . . . ?
C23 N4 Zn1 N1 52.3(5) . . . . ?
C27 N4 Zn1 N3 90.5(6) . . . . ?
C23 N4 Zn1 N3 -88.6(5) . . . . ?
C27 N4 Zn1 N2 161.3(6) . . . . ?
C23 N4 Zn1 N2 -17.8(4) . . . . ?
C1 N1 Zn1 O2 151.7(4) . . . . ?
C5 N1 Zn1 O2 -14.1(5) . . . . ?
C1 N1 Zn1 N4 -94.6(5) . . . . ?
C5 N1 Zn1 N4 99.6(5) . . . . ?
C1 N1 Zn1 N3 48.0(5) . . . . ?
C5 N1 Zn1 N3 -117.8(5) . . . . ?
C1 N1 Zn1 N2 -23.6(5) . . . . ?
C5 N1 Zn1 N2 170.5(5) . . . . ?
C32 N3 Zn1 O2 -28.6(5) . . . . ?
C28 N3 Zn1 O2 155.7(4) . . . . ?
C32 N3 Zn1 N4 -127.2(5) . . . . ?
C28 N3 Zn1 N4 57.2(5) . . . . ?
C32 N3 Zn1 N1 88.6(5) . . . . ?
C28 N3 Zn1 N1 -87.0(4) . . . . ?
C32 N3 Zn1 N2 160.7(5) . . . . ?
C28 N3 Zn1 N2 -14.9(4) . . . . ?
C20 N2 Zn1 O2 -134.5(8) . . . . ?
C21 N2 Zn1 O2 105.3(8) . . . . ?
C22 N2 Zn1 O2 -13.7(10) . . . . ?
C20 N2 Zn1 N4 150.6(4) . . . . ?
C21 N2 Zn1 N4 30.3(4) . . . . ?
C22 N2 Zn1 N4 -88.6(4) . . . . ?
C20 N2 Zn1 N1 26.4(4) . . . . ?
C21 N2 Zn1 N1 -93.8(4) . . . . ?
C22 N2 Zn1 N1 147.2(4) . . . . ?
C20 N2 Zn1 N3 -89.2(4) . . . . ?
C21 N2 Zn1 N3 150.6(5) . . . . ?
C22 N2 Zn1 N3 31.6(4) . . . . ?
C55 N9 Zn2 O4 179.7(4) . . . . ?
C59 N9 Zn2 O4 7.4(5) . . . . ?
C55 N9 Zn2 N6 -56.8(5) . . . . ?
C59 N9 Zn2 N6 130.9(5) . . . . ?
C55 N9 Zn2 N8 84.8(5) . . . . ?
C59 N9 Zn2 N8 -87.4(5) . . . . ?
C55 N9 Zn2 N7 13.8(4) . . . . ?
C59 N9 Zn2 N7 -158.5(6) . . . . ?
C33 N6 Zn2 O4 -153.0(4) . . . . ?
C37 N6 Zn2 O4 12.4(5) . . . . ?
C33 N6 Zn2 N9 92.8(4) . . . . ?
C37 N6 Zn2 N9 -101.8(5) . . . . ?
C33 N6 Zn2 N8 -50.2(5) . . . . ?
C37 N6 Zn2 N8 115.2(5) . . . . ?
C33 N6 Zn2 N7 22.1(4) . . . . ?
C37 N6 Zn2 N7 -172.5(5) . . . . ?
C60 N8 Zn2 O4 -156.0(4) . . . . ?
C64 N8 Zn2 O4 28.8(5) . . . . ?
C60 N8 Zn2 N9 -58.8(4) . . . . ?
C64 N8 Zn2 N9 126.0(5) . . . . ?
C60 N8 Zn2 N6 86.7(4) . . . . ?
C64 N8 Zn2 N6 -88.5(5) . . . . ?
C60 N8 Zn2 N7 13.3(4) . . . . ?
C64 N8 Zn2 N7 -161.9(5) . . . . ?
C52 N7 Zn2 O4 136.7(7) . . . . ?
C54 N7 Zn2 O4 -101.9(8) . . . . ?
C53 N7 Zn2 O4 16.9(9) . . . . ?
C52 N7 Zn2 N9 -150.9(4) . . . . ?
C54 N7 Zn2 N9 -29.5(4) . . . . ?
C53 N7 Zn2 N9 89.4(4) . . . . ?
C52 N7 Zn2 N6 -25.4(4) . . . . ?
C54 N7 Zn2 N6 95.9(4) . . . . ?
C53 N7 Zn2 N6 -145.2(4) . . . . ?
C52 N7 Zn2 N8 89.8(4) . . . . ?
C54 N7 Zn2 N8 -148.9(4) . . . . ?
C53 N7 Zn2 N8 -30.0(3) . . . . ?
